data_7037642
loop_
_publ_author_name
'Jayanthi, Eswaran'
'Kalaiselvi, Sivalingam'
'Padma, Viswanatha Vijaya'
'Bhuvanesh, Nattamai S. P.'
'Dharmaraj, Nallasamy'

_publ_section_title
;
 Solvent assisted formation of ruthenium(iii) and ruthenium(ii) hydrazone
 complexes in one-pot with potential in vitro cytotoxicity and enhanced
 LDH, NO and ROS release.
;
_journal_issue 4
_journal_name_full 'Dalton transactions (Cambridge, England : 2003)'
_journal_page_first 1693
_journal_page_last 1707
_journal_paper_doi 10.1039/c5dt03849a
_journal_volume 45
_journal_year 2016
_chemical_formula_sum 'C56 H46 N2 O4 P2 Ru'
_chemical_formula_weight 973.96
_chemical_name_systematic
;
?
;
_space_group_IT_number 14
_symmetry_cell_setting monoclinic
_symmetry_space_group_name_Hall '-P 2yn'
_symmetry_space_group_name_H-M 'P 1 21/n 1'
_atom_sites_solution_hydrogens geom
_atom_sites_solution_primary direct
_atom_sites_solution_secondary difmap
_audit_creation_method SHELXL-97
_audit_update_record
;
2012-08-21 deposited with the CCDC.
2015-12-08 downloaded from the CCDC.
;
_cell_angle_alpha 90.00
_cell_angle_beta 99.018(3)
_cell_angle_gamma 90.00
_cell_formula_units_Z 4
_cell_length_a 18.6685(11)
_cell_length_b 11.8468(7)
_cell_length_c 20.9353(12)
_cell_measurement_reflns_used 7926
_cell_measurement_temperature 110(2)
_cell_measurement_theta_max 62.60
_cell_measurement_theta_min 2.95
_cell_volume 4572.9(5)
_computing_cell_refinement
;
CELL-NOW (Sheldrick, 2003) and SAINT (BRUKER-NONIUS, 2003)
;
_computing_data_collection 'FRAMBO (BRUKER-NONIUS, 2003)'
_computing_data_reduction 'Bruker APEX2'
_computing_molecular_graphics 'X-SEED (Barbour, 2001)'
_computing_publication_material 'Bruker SHELXTL'
_computing_structure_refinement 'SHELXL-97 (Sheldrick, 2008)'
_computing_structure_solution 'SHELXS-97 (Sheldrick, 2008)'
_diffrn_ambient_temperature 110(2)
_diffrn_measured_fraction_theta_full 0.989
_diffrn_measured_fraction_theta_max 0.989
_diffrn_measurement_device_type 'BRUKER GADDS D8 Discover'
_diffrn_measurement_method 'phi and omega scans'
_diffrn_radiation_monochromator graphite
_diffrn_radiation_source 'fine-focus sealed tube'
_diffrn_radiation_type CuK\a
_diffrn_radiation_wavelength 1.54178
_diffrn_reflns_av_R_equivalents 0.0632
_diffrn_reflns_av_sigmaI/netI 0.0481
_diffrn_reflns_limit_h_max 20
_diffrn_reflns_limit_h_min -20
_diffrn_reflns_limit_k_max 13
_diffrn_reflns_limit_k_min -12
_diffrn_reflns_limit_l_max 23
_diffrn_reflns_limit_l_min -23
_diffrn_reflns_number 33592
_diffrn_reflns_theta_full 60.00
_diffrn_reflns_theta_max 60.00
_diffrn_reflns_theta_min 4.28
_diffrn_standards_decay_% 0
_diffrn_standards_interval_count 0
_diffrn_standards_number 0
_exptl_absorpt_coefficient_mu 3.839
_exptl_absorpt_correction_T_max 0.9626
_exptl_absorpt_correction_T_min 0.7239
_exptl_absorpt_correction_type multi-scan
_exptl_absorpt_process_details 'SADABS; (Sheldrick, 2006)'
_exptl_crystal_colour colorless
_exptl_crystal_density_diffrn 1.415
_exptl_crystal_density_method 'not measured'
_exptl_crystal_description block
_exptl_crystal_F_000 2008
_exptl_crystal_size_max 0.09
_exptl_crystal_size_mid 0.08
_exptl_crystal_size_min 0.01
_refine_diff_density_max 0.731
_refine_diff_density_min -0.493
_refine_diff_density_rms 0.064
_refine_ls_extinction_method none
_refine_ls_goodness_of_fit_ref 1.042
_refine_ls_hydrogen_treatment constr
_refine_ls_matrix_type full
_refine_ls_number_parameters 624
_refine_ls_number_reflns 6708
_refine_ls_number_restraints 0
_refine_ls_restrained_S_all 1.042
_refine_ls_R_factor_all 0.0456
_refine_ls_R_factor_gt 0.0331
_refine_ls_shift/su_max 0.003
_refine_ls_shift/su_mean 0.000
_refine_ls_structure_factor_coef Fsqd
_refine_ls_weighting_details
; calc
[0.00000+1.00000exp(1.00(sin\q/\l)^2^)]/
[\s^2^(Fo^2^)+0.0000+0.0000*P+(0.0473P)^2^+0.0000sin\q/\l]
where P = 0.33333Fo^2^ + 0.66667Fc^2^
;
_refine_ls_weighting_scheme calc
_refine_ls_wR_factor_gt 0.0758
_refine_ls_wR_factor_ref 0.0794
_reflns_number_gt 5301
_reflns_number_total 6708
_reflns_threshold_expression >2sigma(I)
_cod_data_source_file c5dt03849a2.cif
_cod_data_source_block ndb
_cod_depositor_comments
;
The following automatic conversions were performed:

'_symmetry_cell_setting' value 'Monoclinic' changed to 'monoclinic'
according to
/usr/data/users/saulius/crontab/automatic-downloads/rss-feeds/RSC/lib/dictionaries/cif_core.dic
dictionary named 'cif_core.dic' version 2.4.2 from 2011-04-26.

Automatic conversion script
Id: cif_fix_values 4268 2015-11-12 08:31:59Z antanas 

 Adding full bibliography for 7037642--7037645.cif.
;
_cod_original_sg_symbol_H-M P2(1)/n
_cod_database_code 7037642

loop_
_symmetry_equiv_pos_as_xyz
'x, y, z'
'-x+1/2, y+1/2, -z+1/2'
'-x, -y, -z'
'x-1/2, -y-1/2, z-1/2'

loop_
_atom_site_label
_atom_site_type_symbol
_atom_site_fract_x
_atom_site_fract_y
_atom_site_fract_z
_atom_site_U_iso_or_equiv
_atom_site_adp_type
_atom_site_occupancy
_atom_site_symmetry_multiplicity
_atom_site_calc_flag
_atom_site_refinement_flags
_atom_site_disorder_assembly
_atom_site_disorder_group
Ru1 Ru -0.047208(12) 0.572345(18) 0.794142(10) 0.01919(8) Uani 1 1 d . A .
P1 P -0.06854(4) 0.37696(6) 0.77033(4) 0.01990(18) Uani 1 1 d . . .
P2 P -0.02167(4) 0.76615(6) 0.81662(4) 0.02067(18) Uani 1 1 d . . .
C1 C 0.11076(17) 0.5429(2) 0.78568(15) 0.0266(7) Uani 1 1 d . A .
H1A H 0.1490 0.5429 0.7606 0.032 Uiso 1 1 calc R . .
C2 C 0.12951(17) 0.5191(2) 0.85299(15) 0.0263(7) Uani 1 1 d . . .
C3 C 0.07799(19) 0.5121(3) 0.89640(15) 0.0299(8) Uani 1 1 d . A .
C4 C 0.10352(18) 0.4831(3) 0.96234(15) 0.0310(8) Uani 1 1 d . . .
H4A H 0.0695 0.4766 0.9914 0.037 Uiso 1 1 calc R . .
C5 C 0.1754(2) 0.4644(3) 0.98497(16) 0.0366(8) Uani 1 1 d . . .
H5A H 0.1900 0.4447 1.0291 0.044 Uiso 1 1 calc R . .
C6 C 0.22784(18) 0.4741(3) 0.94403(16) 0.0311(8) Uani 1 1 d . . .
C7 C 0.20633(17) 0.5015(3) 0.87846(15) 0.0277(7) Uani 1 1 d . . .
C8 C 0.30285(19) 0.4580(3) 0.96928(17) 0.0393(9) Uani 1 1 d . . .
H8A H 0.3169 0.4394 1.0136 0.047 Uiso 1 1 calc R . .
C9 C 0.3548(2) 0.4694(3) 0.92996(17) 0.0419(9) Uani 1 1 d . . .
H9A H 0.4046 0.4585 0.9467 0.050 Uiso 1 1 calc R . .
C10 C 0.3335(2) 0.4972(3) 0.86539(17) 0.0429(9) Uani 1 1 d . . .
H10A H 0.3692 0.5056 0.8381 0.051 Uiso 1 1 calc R . .
C11 C 0.26176(19) 0.5127(3) 0.84026(17) 0.0369(8) Uani 1 1 d . . .
H11A H 0.2491 0.5315 0.7958 0.044 Uiso 1 1 calc R . .
C12 C -0.03010(17) 0.6106(3) 0.66571(15) 0.0262(7) Uani 1 1 d . . .
C13 C -0.04763(18) 0.6404(3) 0.59624(15) 0.0328(8) Uani 0.463(4) 1 d P A 1
C14 C -0.1066(4) 0.6031(6) 0.5604(3) 0.0322(19) Uani 0.463(4) 1 d P A 1
H14A H -0.1381 0.5544 0.5791 0.039 Uiso 0.463(4) 1 calc PR A 1
C15 C -0.1247(4) 0.6334(7) 0.4947(3) 0.033(2) Uani 0.463(4) 1 d P A 1
H15A H -0.1683 0.6053 0.4703 0.040 Uiso 0.463(4) 1 calc PR A 1
C16 C -0.0829(2) 0.6992(4) 0.46640(18) 0.0610(13) Uani 0.463(4) 1 d P A 1
H16A H -0.0908 0.7082 0.4207 0.073 Uiso 0.463(4) 1 calc PR A 1
C17 C -0.0236(4) 0.7587(7) 0.5069(4) 0.041(2) Uani 0.463(4) 1 d P A 1
H17A H 0.0015 0.8180 0.4894 0.049 Uiso 0.463(4) 1 calc PR A 1
C18 C -0.0045(4) 0.7277(6) 0.5706(3) 0.0343(19) Uani 0.463(4) 1 d P A 1
H18A H 0.0355 0.7620 0.5972 0.041 Uiso 0.463(4) 1 calc PR A 1
C13A C -0.04763(18) 0.6404(3) 0.59624(15) 0.0328(8) Uani 0.537(4) 1 d P A 2
C14A C -0.0112(3) 0.5789(6) 0.5483(3) 0.0363(17) Uani 0.537(4) 1 d P A 2
H14B H 0.0239 0.5222 0.5619 0.044 Uiso 0.537(4) 1 calc PR A 2
C15A C -0.0294(4) 0.6057(7) 0.4839(3) 0.052(2) Uani 0.537(4) 1 d P A 2
H15B H -0.0088 0.5663 0.4517 0.062 Uiso 0.537(4) 1 calc PR A 2
C16A C -0.0829(2) 0.6992(4) 0.46640(18) 0.0610(13) Uani 0.537(4) 1 d P A 2
H16B H -0.0900 0.7295 0.4239 0.073 Uiso 0.537(4) 1 calc PR A 2
C17A C -0.1186(4) 0.7379(7) 0.5082(3) 0.047(2) Uani 0.537(4) 1 d P A 2
H17B H -0.1580 0.7875 0.4944 0.057 Uiso 0.537(4) 1 calc PR A 2
C18A C -0.1025(3) 0.7106(5) 0.5733(3) 0.0349(17) Uani 0.537(4) 1 d P A 2
H18B H -0.1309 0.7423 0.6026 0.042 Uiso 0.537(4) 1 calc PR A 2
C19 C -0.13971(18) 0.5876(2) 0.82150(13) 0.0196(6) Uani 1 1 d . . .
C20 C -0.12298(15) 0.3042(2) 0.82275(14) 0.0218(7) Uani 1 1 d . . .
C21 C -0.11990(17) 0.3388(3) 0.88689(15) 0.0273(7) Uani 1 1 d . . .
H21A H -0.0880 0.3979 0.9035 0.033 Uiso 1 1 calc R . .
C22 C -0.16307(18) 0.2874(3) 0.92640(15) 0.0309(8) Uani 1 1 d . . .
H22A H -0.1603 0.3107 0.9701 0.037 Uiso 1 1 calc R . .
C23 C -0.21045(18) 0.2018(3) 0.90215(16) 0.0334(8) Uani 1 1 d . . .
H23A H -0.2411 0.1680 0.9290 0.040 Uiso 1 1 calc R . .
C24 C -0.21314(18) 0.1656(3) 0.83937(16) 0.0320(8) Uani 1 1 d . . .
H24A H -0.2454 0.1067 0.8231 0.038 Uiso 1 1 calc R . .
C25 C -0.16929(16) 0.2146(2) 0.79997(15) 0.0252(7) Uani 1 1 d . . .
H25A H -0.1704 0.1875 0.7571 0.030 Uiso 1 1 calc R . .
C26 C 0.01305(16) 0.2898(2) 0.77464(14) 0.0225(7) Uani 1 1 d . . .
C27 C 0.02891(17) 0.2076(3) 0.82251(15) 0.0291(7) Uani 1 1 d . . .
H27A H -0.0036 0.1950 0.8525 0.035 Uiso 1 1 calc R . .
C28 C 0.09234(18) 0.1438(3) 0.82651(16) 0.0359(8) Uani 1 1 d . . .
H28A H 0.1026 0.0877 0.8591 0.043 Uiso 1 1 calc R . .
C29 C 0.13985(18) 0.1611(3) 0.78408(17) 0.0365(8) Uani 1 1 d . . .
H29A H 0.1829 0.1173 0.7871 0.044 Uiso 1 1 calc R . .
C30 C 0.12468(17) 0.2436(3) 0.73620(15) 0.0320(8) Uani 1 1 d . . .
H30A H 0.1576 0.2557 0.7066 0.038 Uiso 1 1 calc R . .
C31 C 0.06221(16) 0.3077(3) 0.73157(15) 0.0262(7) Uani 1 1 d . . .
H31A H 0.0526 0.3640 0.6991 0.031 Uiso 1 1 calc R . .
C32 C -0.12148(16) 0.3541(2) 0.68993(14) 0.0213(7) Uani 1 1 d . . .
C33 C -0.09376(17) 0.3113(3) 0.63703(15) 0.0268(7) Uani 1 1 d . . .
H33A H -0.0439 0.2915 0.6413 0.032 Uiso 1 1 calc R . .
C34 C -0.13829(18) 0.2972(3) 0.57799(16) 0.0353(8) Uani 1 1 d . . .
H34A H -0.1187 0.2677 0.5422 0.042 Uiso 1 1 calc R . .
C35 C -0.21070(18) 0.3259(3) 0.57081(15) 0.0339(8) Uani 1 1 d . . .
H35A H -0.2411 0.3153 0.5304 0.041 Uiso 1 1 calc R . .
C36 C -0.23851(17) 0.3699(3) 0.62259(16) 0.0304(8) Uani 1 1 d . . .
H36A H -0.2884 0.3898 0.6180 0.036 Uiso 1 1 calc R . .
C37 C -0.19426(17) 0.3853(3) 0.68117(15) 0.0265(7) Uani 1 1 d . . .
H37A H -0.2138 0.4178 0.7162 0.032 Uiso 1 1 calc R . .
C38 C -0.06261(16) 0.8618(2) 0.75273(14) 0.0228(7) Uani 1 1 d . . .
C39 C -0.13639(17) 0.8461(3) 0.72966(15) 0.0286(7) Uani 1 1 d . . .
H39A H -0.1615 0.7840 0.7446 0.034 Uiso 1 1 calc R . .
C40 C -0.17297(18) 0.9207(3) 0.68524(15) 0.0315(8) Uani 1 1 d . . .
H40A H -0.2233 0.9105 0.6704 0.038 Uiso 1 1 calc R . .
C41 C -0.13677(19) 1.0092(3) 0.66257(15) 0.0340(8) Uani 1 1 d . . .
H41A H -0.1622 1.0607 0.6324 0.041 Uiso 1 1 calc R . .
C42 C -0.06383(19) 1.0237(3) 0.68349(16) 0.0357(8) Uani 1 1 d . . .
H42A H -0.0387 1.0839 0.6668 0.043 Uiso 1 1 calc R . .
C43 C -0.02676(18) 0.9507(3) 0.72881(16) 0.0322(8) Uani 1 1 d . . .
H43A H 0.0235 0.9618 0.7435 0.039 Uiso 1 1 calc R . .
C44 C 0.07452(16) 0.8019(2) 0.83141(14) 0.0236(7) Uani 1 1 d . . .
C45 C 0.11483(17) 0.8029(2) 0.78058(15) 0.0267(7) Uani 1 1 d . . .
H45A H 0.0917 0.7860 0.7379 0.032 Uiso 1 1 calc R . .
C46 C 0.18815(18) 0.8283(3) 0.79161(16) 0.0345(8) Uani 1 1 d . . .
H46A H 0.2148 0.8296 0.7565 0.041 Uiso 1 1 calc R . .
C47 C 0.22278(19) 0.8517(3) 0.85381(17) 0.0389(9) Uani 1 1 d . . .
H47A H 0.2727 0.8713 0.8613 0.047 Uiso 1 1 calc R . .
C48 C 0.18366(18) 0.8464(3) 0.90482(17) 0.0376(9) Uani 1 1 d . . .
H48A H 0.2075 0.8592 0.9477 0.045 Uiso 1 1 calc R . .
C49 C 0.10986(17) 0.8224(3) 0.89368(15) 0.0289(7) Uani 1 1 d . . .
H49A H 0.0835 0.8200 0.9289 0.035 Uiso 1 1 calc R . .
C50 C -0.05297(15) 0.8255(2) 0.88766(14) 0.0227(7) Uani 1 1 d . . .
C51 C -0.06109(16) 0.9434(3) 0.89254(15) 0.0275(7) Uani 1 1 d . . .
H51A H -0.0523 0.9910 0.8581 0.033 Uiso 1 1 calc R . .
C52 C -0.08181(17) 0.9895(3) 0.94711(16) 0.0316(8) Uani 1 1 d . . .
H52A H -0.0871 1.0690 0.9503 0.038 Uiso 1 1 calc R . .
C53 C -0.09480(18) 0.9210(3) 0.99699(16) 0.0348(8) Uani 1 1 d . . .
H53A H -0.1096 0.9532 1.0343 0.042 Uiso 1 1 calc R . .
C54 C -0.08646(18) 0.8058(3) 0.99321(15) 0.0352(8) Uani 1 1 d . . .
H54A H -0.0951 0.7591 1.0281 0.042 Uiso 1 1 calc R . .
C55 C -0.06553(17) 0.7576(3) 0.93854(14) 0.0286(7) Uani 1 1 d . . .
H55A H -0.0598 0.6782 0.9361 0.034 Uiso 1 1 calc R . .
N1 N 0.04644(13) 0.56442(19) 0.75588(12) 0.0223(6) Uani 1 1 d . . .
N2 N 0.03807(14) 0.5875(2) 0.68941(12) 0.0301(6) Uani 1 1 d . A .
O1 O 0.00892(11) 0.52822(16) 0.88490(10) 0.0259(5) Uani 1 1 d . . .
O2 O -0.08322(10) 0.61068(16) 0.69816(9) 0.0223(5) Uani 1 1 d . A .
O3 O -0.19407(13) 0.60036(18) 0.83481(11) 0.0334(5) Uani 1 1 d . . .
C61 C 0.1907(3) 0.6414(5) 0.5993(2) 0.094(2) Uani 1 1 d . . .
H61A H 0.1804 0.7215 0.6052 0.141 Uiso 1 1 calc R . .
H61B H 0.1599 0.6133 0.5603 0.141 Uiso 1 1 calc R . .
H61C H 0.2418 0.6321 0.5948 0.141 Uiso 1 1 calc R . .
O60 O 0.17660(15) 0.5818(3) 0.65177(14) 0.0690(9) Uani 1 1 d . . .
H60O H 0.1340 0.5823 0.6612 0.104 Uiso 1 1 d R . .

loop_
_atom_site_aniso_label
_atom_site_aniso_U_11
_atom_site_aniso_U_22
_atom_site_aniso_U_33
_atom_site_aniso_U_23
_atom_site_aniso_U_13
_atom_site_aniso_U_12
Ru1 0.01849(14) 0.01757(13) 0.02114(14) -0.00048(10) 0.00200(9) -0.00133(9)
P1 0.0192(4) 0.0184(4) 0.0219(4) -0.0009(3) 0.0027(3) -0.0001(3)
P2 0.0193(4) 0.0180(4) 0.0242(4) -0.0001(3) 0.0019(3) -0.0013(3)
C1 0.0218(19) 0.0251(18) 0.0325(19) -0.0011(14) 0.0030(14) 0.0013(13)
C2 0.028(2) 0.0219(17) 0.0282(18) 0.0002(13) 0.0029(13) -0.0017(13)
C3 0.039(2) 0.0194(17) 0.0297(19) -0.0007(14) 0.0020(15) -0.0013(14)
C4 0.032(2) 0.035(2) 0.0258(18) 0.0000(14) 0.0029(14) -0.0008(14)
C5 0.045(2) 0.038(2) 0.0259(19) 0.0038(15) 0.0021(15) 0.0037(16)
C6 0.032(2) 0.0290(19) 0.0313(19) -0.0020(14) 0.0018(15) 0.0011(14)
C7 0.030(2) 0.0231(17) 0.0286(18) 0.0006(14) -0.0009(14) 0.0018(13)
C8 0.041(2) 0.045(2) 0.028(2) 0.0051(16) -0.0066(16) 0.0063(16)
C9 0.030(2) 0.049(2) 0.042(2) 0.0042(18) -0.0057(16) 0.0052(16)
C10 0.032(2) 0.054(2) 0.042(2) 0.0036(18) 0.0025(16) 0.0046(17)
C11 0.032(2) 0.044(2) 0.033(2) 0.0075(16) -0.0015(15) 0.0013(16)
C12 0.025(2) 0.0292(18) 0.0243(18) 0.0013(13) 0.0027(14) -0.0008(13)
C13 0.027(2) 0.044(2) 0.0269(19) 0.0075(15) 0.0043(15) 0.0039(16)
C14 0.019(4) 0.049(5) 0.029(4) 0.004(3) 0.005(3) 0.002(3)
C15 0.017(4) 0.063(6) 0.019(4) 0.004(4) -0.003(3) 0.012(3)
C16 0.042(3) 0.118(4) 0.023(2) 0.024(2) 0.0042(18) 0.010(3)
C17 0.033(5) 0.053(5) 0.035(5) 0.016(4) 0.004(3) 0.001(4)
C18 0.030(4) 0.047(5) 0.025(4) 0.006(3) 0.002(3) -0.006(3)
C13A 0.027(2) 0.044(2) 0.0269(19) 0.0075(15) 0.0043(15) 0.0039(16)
C14A 0.031(4) 0.049(4) 0.029(4) -0.001(3) 0.006(3) 0.003(3)
C15A 0.047(5) 0.084(6) 0.024(4) -0.005(4) 0.008(3) 0.011(4)
C16A 0.042(3) 0.118(4) 0.023(2) 0.024(2) 0.0042(18) 0.010(3)
C17A 0.042(5) 0.058(6) 0.039(4) 0.013(4) -0.002(3) 0.009(4)
C18A 0.034(4) 0.040(4) 0.031(4) 0.002(3) 0.005(3) 0.008(3)
C19 0.030(2) 0.0113(15) 0.0168(16) -0.0050(12) 0.0004(13) -0.0020(13)
C20 0.0180(17) 0.0200(16) 0.0271(18) 0.0031(13) 0.0024(12) 0.0033(12)
C21 0.033(2) 0.0203(17) 0.0287(18) 0.0008(14) 0.0033(14) 0.0008(13)
C22 0.040(2) 0.0289(18) 0.0253(18) 0.0060(14) 0.0108(14) 0.0052(15)
C23 0.031(2) 0.034(2) 0.037(2) 0.0111(16) 0.0128(15) 0.0015(15)
C24 0.028(2) 0.0258(18) 0.040(2) 0.0086(15) -0.0012(15) -0.0051(14)
C25 0.0279(19) 0.0205(16) 0.0270(18) 0.0020(13) 0.0033(13) 0.0011(13)
C26 0.0199(18) 0.0231(17) 0.0232(17) -0.0038(13) -0.0003(12) -0.0015(12)
C27 0.028(2) 0.0326(19) 0.0265(18) 0.0011(14) 0.0042(13) 0.0013(14)
C28 0.035(2) 0.035(2) 0.036(2) 0.0106(15) -0.0013(15) 0.0098(15)
C29 0.024(2) 0.040(2) 0.044(2) -0.0025(17) -0.0003(15) 0.0118(15)
C30 0.026(2) 0.042(2) 0.0275(18) -0.0031(15) 0.0048(13) 0.0006(15)
C31 0.0242(19) 0.0293(18) 0.0245(17) -0.0005(14) 0.0020(13) -0.0002(13)
C32 0.0219(18) 0.0132(15) 0.0280(18) 0.0015(12) 0.0013(13) -0.0001(12)
C33 0.0215(18) 0.0289(18) 0.0299(18) -0.0019(14) 0.0033(13) -0.0002(13)
C34 0.037(2) 0.040(2) 0.0292(19) -0.0069(15) 0.0059(15) -0.0020(15)
C35 0.030(2) 0.043(2) 0.0259(19) 0.0010(15) -0.0035(14) -0.0044(15)
C36 0.0205(19) 0.0346(19) 0.034(2) 0.0030(15) -0.0020(14) -0.0005(14)
C37 0.027(2) 0.0252(17) 0.0270(18) 0.0009(13) 0.0035(14) 0.0020(13)
C38 0.0225(18) 0.0199(17) 0.0254(17) -0.0023(13) 0.0017(13) 0.0008(12)
C39 0.031(2) 0.0197(17) 0.0340(19) -0.0011(14) 0.0018(14) -0.0019(13)
C40 0.028(2) 0.0255(18) 0.037(2) -0.0023(15) -0.0079(14) 0.0055(14)
C41 0.043(2) 0.0279(19) 0.0291(19) 0.0022(15) -0.0012(15) 0.0107(15)
C42 0.037(2) 0.032(2) 0.039(2) 0.0099(16) 0.0079(16) 0.0011(15)
C43 0.0260(19) 0.0300(19) 0.039(2) 0.0048(15) 0.0010(14) -0.0006(14)
C44 0.0214(18) 0.0164(16) 0.0315(19) 0.0018(13) -0.0002(13) -0.0007(12)
C45 0.0238(19) 0.0259(18) 0.0294(18) 0.0007(14) 0.0012(13) -0.0031(13)
C46 0.027(2) 0.040(2) 0.037(2) 0.0047(16) 0.0079(15) -0.0015(15)
C47 0.023(2) 0.047(2) 0.045(2) -0.0038(17) -0.0003(16) -0.0043(15)
C48 0.026(2) 0.047(2) 0.037(2) -0.0067(17) -0.0041(15) 0.0014(15)
C49 0.025(2) 0.0285(18) 0.0321(19) -0.0003(14) 0.0006(14) 0.0020(13)
C50 0.0163(17) 0.0248(17) 0.0260(17) -0.0023(13) -0.0002(12) -0.0025(12)
C51 0.0220(18) 0.0276(18) 0.0318(19) -0.0014(14) 0.0009(13) -0.0023(13)
C52 0.0245(19) 0.0305(19) 0.038(2) -0.0095(16) -0.0022(14) 0.0017(14)
C53 0.030(2) 0.043(2) 0.032(2) -0.0170(17) 0.0032(14) -0.0020(15)
C54 0.038(2) 0.043(2) 0.0241(19) -0.0010(15) 0.0035(14) -0.0091(15)
C55 0.0285(19) 0.0271(18) 0.0291(18) -0.0068(14) 0.0007(13) -0.0060(13)
N1 0.0198(15) 0.0206(14) 0.0266(14) -0.0011(11) 0.0044(11) -0.0003(10)
N2 0.0251(17) 0.0415(17) 0.0236(15) 0.0080(12) 0.0038(11) 0.0020(12)
O1 0.0200(13) 0.0196(11) 0.0382(13) -0.0036(9) 0.0053(9) -0.0012(8)
O2 0.0207(12) 0.0222(11) 0.0246(12) -0.0003(8) 0.0055(9) -0.0025(8)
O3 0.0312(15) 0.0293(13) 0.0409(14) -0.0023(10) 0.0093(11) -0.0024(10)
C61 0.050(3) 0.172(6) 0.060(3) 0.057(4) 0.006(2) -0.008(3)
O60 0.0416(18) 0.110(3) 0.0602(19) 0.0345(18) 0.0230(14) 0.0234(16)

loop_
_atom_type_symbol
_atom_type_description
_atom_type_scat_dispersion_real
_atom_type_scat_dispersion_imag
_atom_type_scat_source
C C 0.0181 0.0091 'International Tables Vol C Tables 4.2.6.8 and 6.1.1.4'
H H 0.0000 0.0000 'International Tables Vol C Tables 4.2.6.8 and 6.1.1.4'
N N 0.0311 0.0180 'International Tables Vol C Tables 4.2.6.8 and 6.1.1.4'
O O 0.0492 0.0322 'International Tables Vol C Tables 4.2.6.8 and 6.1.1.4'
P P 0.2955 0.4335 'International Tables Vol C Tables 4.2.6.8 and 6.1.1.4'
Ru Ru 0.0552 3.2960 'International Tables Vol C Tables 4.2.6.8 and 6.1.1.4'

loop_
_geom_angle_atom_site_label_1
_geom_angle_atom_site_label_2
_geom_angle_atom_site_label_3
_geom_angle
C19 Ru1 N1 173.76(11)
C19 Ru1 O2 95.68(10)
N1 Ru1 O2 78.23(9)
C19 Ru1 O1 95.69(10)
N1 Ru1 O1 90.41(9)
O2 Ru1 O1 168.60(8)
C19 Ru1 P2 90.67(8)
N1 Ru1 P2 87.97(7)
O2 Ru1 P2 90.28(6)
O1 Ru1 P2 90.30(6)
C19 Ru1 P1 91.46(8)
N1 Ru1 P1 89.92(7)
O2 Ru1 P1 89.53(6)
O1 Ru1 P1 89.47(6)
P2 Ru1 P1 177.87(3)
C20 P1 C26 103.99(14)
C20 P1 C32 102.21(13)
C26 P1 C32 106.66(13)
C20 P1 Ru1 114.99(10)
C26 P1 Ru1 115.21(10)
C32 P1 Ru1 112.52(9)
C50 P2 C44 101.83(14)
C50 P2 C38 101.97(13)
C44 P2 C38 105.56(14)
C50 P2 Ru1 117.03(10)
C44 P2 Ru1 114.80(10)
C38 P2 Ru1 113.97(10)
N1 C1 C2 125.7(3)
N1 C1 H1A 117.2
C2 C1 H1A 117.2
C3 C2 C1 123.8(3)
C3 C2 C7 118.7(3)
C1 C2 C7 117.6(3)
O1 C3 C2 128.9(3)
O1 C3 C4 112.9(3)
C2 C3 C4 118.3(3)
C5 C4 C3 122.2(3)
C5 C4 H4A 118.9
C3 C4 H4A 118.9
C4 C5 C6 121.0(3)
C4 C5 H5A 119.5
C6 C5 H5A 119.5
C5 C6 C7 119.7(3)
C5 C6 C8 120.0(3)
C7 C6 C8 120.3(3)
C6 C7 C11 116.9(3)
C6 C7 C2 120.1(3)
C11 C7 C2 123.0(3)
C9 C8 C6 120.5(3)
C9 C8 H8A 119.7
C6 C8 H8A 119.7
C8 C9 C10 119.0(3)
C8 C9 H9A 120.5
C10 C9 H9A 120.5
C11 C10 C9 121.3(4)
C11 C10 H10A 119.4
C9 C10 H10A 119.4
C10 C11 C7 121.9(3)
C10 C11 H11A 119.0
C7 C11 H11A 119.0
O2 C12 N2 125.4(3)
O2 C12 C13 116.6(3)
N2 C12 C13 118.0(3)
C14 C13 C18 119.4(5)
C14 C13 C12 121.3(4)
C18 C13 C12 118.6(4)
C13 C14 C15 121.6(7)
C13 C14 H14A 119.2
C15 C14 H14A 119.2
C16 C15 C14 121.6(7)
C16 C15 H15A 119.2
C14 C15 H15A 119.2
C15 C16 C17 118.3(5)
C15 C16 H16A 120.8
C17 C16 H16A 120.8
C18 C17 C16 119.4(6)
C18 C17 H17A 120.3
C16 C17 H17A 120.3
C17 C18 C13 118.1(6)
C17 C18 H18A 121.0
C13 C18 H18A 121.0
C15A C14A H14B 120.7
C14A C15A H15B 121.2
C18A C17A H17B 118.8
C17A C18A H18B 119.0
O3 C19 Ru1 176.4(3)
C21 C20 C25 118.6(3)
C21 C20 P1 119.8(2)
C25 C20 P1 121.6(2)
C22 C21 C20 120.4(3)
C22 C21 H21A 119.8
C20 C21 H21A 119.8
C21 C22 C23 120.0(3)
C21 C22 H22A 120.0
C23 C22 H22A 120.0
C24 C23 C22 120.2(3)
C24 C23 H23A 119.9
C22 C23 H23A 119.9
C23 C24 C25 120.3(3)
C23 C24 H24A 119.8
C25 C24 H24A 119.8
C24 C25 C20 120.4(3)
C24 C25 H25A 119.8
C20 C25 H25A 119.8
C27 C26 C31 118.8(3)
C27 C26 P1 120.7(2)
C31 C26 P1 120.5(2)
C26 C27 C28 120.2(3)
C26 C27 H27A 119.9
C28 C27 H27A 119.9
C29 C28 C27 120.7(3)
C29 C28 H28A 119.6
C27 C28 H28A 119.6
C28 C29 C30 119.5(3)
C28 C29 H29A 120.2
C30 C29 H29A 120.2
C31 C30 C29 120.6(3)
C31 C30 H30A 119.7
C29 C30 H30A 119.7
C30 C31 C26 120.2(3)
C30 C31 H31A 119.9
C26 C31 H31A 119.9
C33 C32 C37 118.0(3)
C33 C32 P1 124.8(2)
C37 C32 P1 117.1(2)
C34 C33 C32 120.5(3)
C34 C33 H33A 119.7
C32 C33 H33A 119.7
C35 C34 C33 120.5(3)
C35 C34 H34A 119.7
C33 C34 H34A 119.7
C36 C35 C34 119.5(3)
C36 C35 H35A 120.3
C34 C35 H35A 120.3
C35 C36 C37 120.2(3)
C35 C36 H36A 119.9
C37 C36 H36A 119.9
C36 C37 C32 121.2(3)
C36 C37 H37A 119.4
C32 C37 H37A 119.4
C43 C38 C39 118.8(3)
C43 C38 P2 124.5(2)
C39 C38 P2 116.5(2)
C40 C39 C38 120.2(3)
C40 C39 H39A 119.9
C38 C39 H39A 119.9
C41 C40 C39 120.2(3)
C41 C40 H40A 119.9
C39 C40 H40A 119.9
C40 C41 C42 120.1(3)
C40 C41 H41A 119.9
C42 C41 H41A 119.9
C41 C42 C43 120.3(3)
C41 C42 H42A 119.9
C43 C42 H42A 119.9
C38 C43 C42 120.3(3)
C38 C43 H43A 119.8
C42 C43 H43A 119.8
C49 C44 C45 118.8(3)
C49 C44 P2 120.7(2)
C45 C44 P2 120.4(2)
C46 C45 C44 120.8(3)
C46 C45 H45A 119.6
C44 C45 H45A 119.6
C45 C46 C47 120.2(3)
C45 C46 H46A 119.9
C47 C46 H46A 119.9
C48 C47 C46 119.3(3)
C48 C47 H47A 120.4
C46 C47 H47A 120.4
C47 C48 C49 120.5(3)
C47 C48 H48A 119.7
C49 C48 H48A 119.7
C44 C49 C48 120.4(3)
C44 C49 H49A 119.8
C48 C49 H49A 119.8
C55 C50 C51 119.1(3)
C55 C50 P2 121.2(2)
C51 C50 P2 119.6(2)
C52 C51 C50 120.1(3)
C52 C51 H51A 120.0
C50 C51 H51A 120.0
C53 C52 C51 120.1(3)
C53 C52 H52A 119.9
C51 C52 H52A 119.9
C52 C53 C54 120.5(3)
C52 C53 H53A 119.8
C54 C53 H53A 119.8
C53 C54 C55 120.2(3)
C53 C54 H54A 119.9
C55 C54 H54A 119.9
C50 C55 C54 120.0(3)
C50 C55 H55A 120.0
C54 C55 H55A 120.0
C1 N1 N2 118.0(3)
C1 N1 Ru1 127.7(2)
N2 N1 Ru1 114.35(18)
C12 N2 N1 111.4(2)
C3 O1 Ru1 123.5(2)
C12 O2 Ru1 110.66(18)
O60 C61 H61A 109.5
O60 C61 H61B 109.5
H61A C61 H61B 109.5
O60 C61 H61C 109.5
H61A C61 H61C 109.5
H61B C61 H61C 109.5
C61 O60 H60O 119.3

loop_
_geom_bond_atom_site_label_1
_geom_bond_atom_site_label_2
_geom_bond_distance
Ru1 C19 1.911(3)
Ru1 N1 2.036(2)
Ru1 O2 2.0671(19)
Ru1 O1 2.087(2)
Ru1 P2 2.3769(8)
Ru1 P1 2.3880(8)
P1 C20 1.825(3)
P1 C26 1.830(3)
P1 C32 1.833(3)
P2 C50 1.822(3)
P2 C44 1.824(3)
P2 C38 1.827(3)
C1 N1 1.289(4)
C1 C2 1.426(4)
C1 H1A 0.9500
C2 C3 1.425(5)
C2 C7 1.465(4)
C3 O1 1.288(4)
C3 C4 1.430(4)
C4 C5 1.369(5)
C4 H4A 0.9500
C5 C6 1.404(5)
C5 H5A 0.9500
C6 C7 1.407(4)
C6 C8 1.430(5)
C7 C11 1.410(5)
C8 C9 1.374(5)
C8 H8A 0.9500
C9 C10 1.388(5)
C9 H9A 0.9500
C10 C11 1.372(5)
C10 H10A 0.9500
C11 H11A 0.9500
C12 O2 1.287(4)
C12 N2 1.320(4)
C12 C13 1.482(4)
C13 C14 1.309(8)
C13 C18 1.463(8)
C14 C15 1.410(9)
C14 H14A 0.9500
C15 C16 1.308(9)
C15 H15A 0.9500
C16 C17 1.466(9)
C16 H16A 0.9500
C17 C18 1.375(9)
C17 H17A 0.9500
C18 H18A 0.9500
C14A C15A 1.374(9)
C14A H14B 0.9500
C15A H15B 0.9500
C17A C18A 1.388(9)
C17A H17B 0.9500
C18A H18B 0.9500
C19 O3 1.104(3)
C20 C21 1.396(4)
C20 C25 1.405(4)
C21 C22 1.383(4)
C21 H21A 0.9500
C22 C23 1.389(5)
C22 H22A 0.9500
C23 C24 1.376(5)
C23 H23A 0.9500
C24 C25 1.378(4)
C24 H24A 0.9500
C25 H25A 0.9500
C26 C27 1.396(4)
C26 C31 1.400(4)
C27 C28 1.396(4)
C27 H27A 0.9500
C28 C29 1.365(5)
C28 H28A 0.9500
C29 C30 1.397(5)
C29 H29A 0.9500
C30 C31 1.382(4)
C30 H30A 0.9500
C31 H31A 0.9500
C32 C33 1.390(4)
C32 C37 1.392(4)
C33 C34 1.387(4)
C33 H33A 0.9500
C34 C35 1.379(5)
C34 H34A 0.9500
C35 C36 1.376(5)
C35 H35A 0.9500
C36 C37 1.379(4)
C36 H36A 0.9500
C37 H37A 0.9500
C38 C43 1.383(4)
C38 C39 1.399(4)
C39 C40 1.383(4)
C39 H39A 0.9500
C40 C41 1.372(5)
C40 H40A 0.9500
C41 C42 1.374(5)
C41 H41A 0.9500
C42 C43 1.386(4)
C42 H42A 0.9500
C43 H43A 0.9500
C44 C49 1.387(4)
C44 C45 1.396(4)
C45 C46 1.385(4)
C45 H45A 0.9500
C46 C47 1.388(5)
C46 H46A 0.9500
C47 C48 1.386(5)
C47 H47A 0.9500
C48 C49 1.390(5)
C48 H48A 0.9500
C49 H49A 0.9500
C50 C55 1.384(4)
C50 C51 1.410(4)
C51 C52 1.376(4)
C51 H51A 0.9500
C52 C53 1.374(5)
C52 H52A 0.9500
C53 C54 1.377(5)
C53 H53A 0.9500
C54 C55 1.388(4)
C54 H54A 0.9500
C55 H55A 0.9500
N1 N2 1.403(3)
C61 O60 1.365(5)
C61 H61A 0.9800
C61 H61B 0.9800
C61 H61C 0.9800
O60 H60O 0.8500

loop_
_geom_torsion_atom_site_label_1
_geom_torsion_atom_site_label_2
_geom_torsion_atom_site_label_3
_geom_torsion_atom_site_label_4
_geom_torsion
C19 Ru1 P1 C20 -32.89(13)
N1 Ru1 P1 C20 153.20(12)
O2 Ru1 P1 C20 -128.57(12)
O1 Ru1 P1 C20 62.79(12)
P2 Ru1 P1 C20 146.7(7)
C19 Ru1 P1 C26 -153.84(13)
N1 Ru1 P1 C26 32.25(13)
O2 Ru1 P1 C26 110.49(12)
O1 Ru1 P1 C26 -58.16(12)
P2 Ru1 P1 C26 25.7(8)
C19 Ru1 P1 C32 83.59(14)
N1 Ru1 P1 C32 -90.31(13)
O2 Ru1 P1 C32 -12.08(12)
O1 Ru1 P1 C32 179.28(12)
P2 Ru1 P1 C32 -96.8(7)
C19 Ru1 P2 C50 37.48(14)
N1 Ru1 P2 C50 -148.61(12)
O2 Ru1 P2 C50 133.17(12)
O1 Ru1 P2 C50 -58.21(12)
P1 Ru1 P2 C50 -142.1(7)
C19 Ru1 P2 C44 156.77(14)
N1 Ru1 P2 C44 -29.32(13)
O2 Ru1 P2 C44 -107.54(12)
O1 Ru1 P2 C44 61.07(12)
P1 Ru1 P2 C44 -22.8(8)
C19 Ru1 P2 C38 -81.30(14)
N1 Ru1 P2 C38 92.60(13)
O2 Ru1 P2 C38 14.38(12)
O1 Ru1 P2 C38 -177.00(12)
P1 Ru1 P2 C38 99.1(7)
N1 C1 C2 C3 2.3(5)
N1 C1 C2 C7 -177.4(3)
C1 C2 C3 O1 -2.3(5)
C7 C2 C3 O1 177.5(3)
C1 C2 C3 C4 177.5(3)
C7 C2 C3 C4 -2.8(4)
O1 C3 C4 C5 -178.8(3)
C2 C3 C4 C5 1.4(5)
C3 C4 C5 C6 0.6(5)
C4 C5 C6 C7 -1.1(5)
C4 C5 C6 C8 177.8(3)
C5 C6 C7 C11 178.5(3)
C8 C6 C7 C11 -0.4(5)
C5 C6 C7 C2 -0.4(5)
C8 C6 C7 C2 -179.3(3)
C3 C2 C7 C6 2.4(4)
C1 C2 C7 C6 -177.9(3)
C3 C2 C7 C11 -176.5(3)
C1 C2 C7 C11 3.3(4)
C5 C6 C8 C9 -178.7(3)
C7 C6 C8 C9 0.1(5)
C6 C8 C9 C10 0.3(5)
C8 C9 C10 C11 -0.4(6)
C9 C10 C11 C7 0.1(6)
C6 C7 C11 C10 0.3(5)
C2 C7 C11 C10 179.1(3)
O2 C12 C13 C14 -40.9(6)
N2 C12 C13 C14 139.9(5)
O2 C12 C13 C18 128.8(4)
N2 C12 C13 C18 -50.4(5)
C18 C13 C14 C15 8.7(9)
C12 C13 C14 C15 178.3(5)
C13 C14 C15 C16 0.7(11)
C14 C15 C16 C17 -11.4(10)
C15 C16 C17 C18 12.6(10)
C16 C17 C18 C13 -3.6(10)
C14 C13 C18 C17 -6.9(9)
C12 C13 C18 C17 -176.8(5)
N1 Ru1 C19 O3 -15(5)
O2 Ru1 C19 O3 -28(4)
O1 Ru1 C19 O3 152(4)
P2 Ru1 C19 O3 62(4)
P1 Ru1 C19 O3 -118(4)
C26 P1 C20 C21 96.1(2)
C32 P1 C20 C21 -153.1(2)
Ru1 P1 C20 C21 -30.8(3)
C26 P1 C20 C25 -84.9(3)
C32 P1 C20 C25 25.9(3)
Ru1 P1 C20 C25 148.2(2)
C25 C20 C21 C22 -1.7(4)
P1 C20 C21 C22 177.4(2)
C20 C21 C22 C23 -0.7(5)
C21 C22 C23 C24 1.8(5)
C22 C23 C24 C25 -0.5(5)
C23 C24 C25 C20 -2.0(5)
C21 C20 C25 C24 3.0(4)
P1 C20 C25 C24 -176.0(2)
C20 P1 C26 C27 -14.1(3)
C32 P1 C26 C27 -121.7(2)
Ru1 P1 C26 C27 112.7(2)
C20 P1 C26 C31 168.5(2)
C32 P1 C26 C31 60.9(3)
Ru1 P1 C26 C31 -64.7(3)
C31 C26 C27 C28 -0.7(4)
P1 C26 C27 C28 -178.2(2)
C26 C27 C28 C29 0.3(5)
C27 C28 C29 C30 0.0(5)
C28 C29 C30 C31 0.1(5)
C29 C30 C31 C26 -0.5(5)
C27 C26 C31 C30 0.9(4)
P1 C26 C31 C30 178.3(2)
C20 P1 C32 C33 -128.4(3)
C26 P1 C32 C33 -19.6(3)
Ru1 P1 C32 C33 107.7(2)
C20 P1 C32 C37 53.6(3)
C26 P1 C32 C37 162.4(2)
Ru1 P1 C32 C37 -70.3(2)
C37 C32 C33 C34 -1.9(4)
P1 C32 C33 C34 -179.9(2)
C32 C33 C34 C35 0.2(5)
C33 C34 C35 C36 0.8(5)
C34 C35 C36 C37 0.0(5)
C35 C36 C37 C32 -1.8(5)
C33 C32 C37 C36 2.7(4)
P1 C32 C37 C36 -179.2(2)
C50 P2 C38 C43 98.5(3)
C44 P2 C38 C43 -7.5(3)
Ru1 P2 C38 C43 -134.4(3)
C50 P2 C38 C39 -77.9(3)
C44 P2 C38 C39 176.1(2)
Ru1 P2 C38 C39 49.2(3)
C43 C38 C39 C40 -2.0(5)
P2 C38 C39 C40 174.6(2)
C38 C39 C40 C41 1.3(5)
C39 C40 C41 C42 0.6(5)
C40 C41 C42 C43 -1.7(5)
C39 C38 C43 C42 0.9(5)
P2 C38 C43 C42 -175.4(3)
C41 C42 C43 C38 0.9(5)
C50 P2 C44 C49 23.2(3)
C38 P2 C44 C49 129.4(2)
Ru1 P2 C44 C49 -104.2(2)
C50 P2 C44 C45 -160.4(2)
C38 P2 C44 C45 -54.2(3)
Ru1 P2 C44 C45 72.2(2)
C49 C44 C45 C46 -2.5(4)
P2 C44 C45 C46 -179.0(2)
C44 C45 C46 C47 0.8(5)
C45 C46 C47 C48 1.8(5)
C46 C47 C48 C49 -2.7(5)
C45 C44 C49 C48 1.6(4)
P2 C44 C49 C48 178.1(2)
C47 C48 C49 C44 0.9(5)
C44 P2 C50 C55 -102.4(3)
C38 P2 C50 C55 148.7(2)
Ru1 P2 C50 C55 23.7(3)
C44 P2 C50 C51 74.4(2)
C38 P2 C50 C51 -34.5(3)
Ru1 P2 C50 C51 -159.6(2)
C55 C50 C51 C52 -0.5(4)
P2 C50 C51 C52 -177.3(2)
C50 C51 C52 C53 -0.1(5)
C51 C52 C53 C54 0.7(5)
C52 C53 C54 C55 -0.7(5)
C51 C50 C55 C54 0.6(4)
P2 C50 C55 C54 177.3(2)
C53 C54 C55 C50 0.0(5)
C2 C1 N1 N2 179.1(3)
C2 C1 N1 Ru1 0.4(4)
C19 Ru1 N1 C1 165.6(8)
O2 Ru1 N1 C1 178.8(3)
O1 Ru1 N1 C1 -2.2(2)
P2 Ru1 N1 C1 88.1(2)
P1 Ru1 N1 C1 -91.6(2)
C19 Ru1 N1 N2 -13.2(10)
O2 Ru1 N1 N2 0.07(18)
O1 Ru1 N1 N2 179.08(19)
P2 Ru1 N1 N2 -90.63(18)
P1 Ru1 N1 N2 89.61(18)
O2 C12 N2 N1 -1.0(4)
C13 C12 N2 N1 178.2(3)
C1 N1 N2 C12 -178.5(3)
Ru1 N1 N2 C12 0.4(3)
C2 C3 O1 Ru1 -0.5(4)
C4 C3 O1 Ru1 179.76(19)
C19 Ru1 O1 C3 -176.5(2)
N1 Ru1 O1 C3 2.2(2)
O2 Ru1 O1 C3 7.1(5)
P2 Ru1 O1 C3 -85.8(2)
P1 Ru1 O1 C3 92.1(2)
N2 C12 O2 Ru1 1.0(4)
C13 C12 O2 Ru1 -178.1(2)
C19 Ru1 O2 C12 178.04(19)
N1 Ru1 O2 C12 -0.53(18)
O1 Ru1 O2 C12 -5.5(5)
P2 Ru1 O2 C12 87.34(18)
P1 Ru1 O2 C12 -90.54(18)
